data_4120360
loop_
_publ_author_name
'Zheng Wei'
'Alexander S. Filatov'
'Evgeny V. Dikarev'

_publ_contact_author_address
;
Department of Chemistry
University at Albany
1400 Washington Avenue
Albany NY 12222
USA
;
_publ_contact_author_email dikarev@albany.edu
_publ_contact_author_fax 518-442-3462
_publ_contact_author_name
;
Dikarev, Evgeny V. 
;
_publ_contact_author_phone 518-442-4401
_publ_section_title
;
 Volatile Heterometallic Precursors for the Low-Temperature Synthesis of
 Prospective Sodium Ion Battery Cathode Materials
;
_journal_name_full 'Journal of the American Chemical Society'
_journal_page_first 12216
_journal_page_last 12219
_journal_paper_doi 10.1021/ja4069529
_journal_volume 135
_journal_year 2013
_chemical_formula_moiety 'C15 H3 F18 Fe Na O6'
_chemical_formula_sum 'C15 H3 F18 Fe Na O6'
_chemical_formula_weight 700.01
_chemical_name_systematic
; 
 ? 
;
_space_group_IT_number 165
_symmetry_cell_setting trigonal
_symmetry_Int_Tables_number 165
_symmetry_space_group_name_Hall '-P 3 2"c'
_symmetry_space_group_name_H-M 'P -3 c 1'
_atom_sites_solution_hydrogens geom
_atom_sites_solution_primary direct
_atom_sites_solution_secondary difmap
_audit_creation_method SHELXL-97
_cell_angle_alpha 90.00
_cell_angle_beta 90.00
_cell_angle_gamma 120.00
_cell_formula_units_Z 6
_cell_length_a 18.0016(4)
_cell_length_b 18.0016(4)
_cell_length_c 12.3451(3)
_cell_measurement_reflns_used 1813
_cell_measurement_temperature 100(2)
_cell_measurement_theta_max 25.32
_cell_measurement_theta_min 3.85
_cell_volume 3464.55(14)
_computing_cell_refinement 'SAINT V8.27B (Bruker AXS Inc., 2012)'
_computing_data_collection 'APEX2 (Bruker AXS Inc., 2012)'
_computing_data_reduction 'SAINT V8.27B (Bruker AXS Inc., 2012)'
_computing_molecular_graphics 'SHELXTL Ver. 6.14'
_computing_publication_material 'SHELXTL Ver. 6.14'
_computing_structure_refinement 'SHELXTL Ver. 6.14'
_computing_structure_solution 'SHELXTL Ver. 6.14 (Bruker-AXS, 2003)'
_diffrn_ambient_temperature 100(2)
_diffrn_detector_area_resol_mean 10.4167
_diffrn_measured_fraction_theta_full 0.999
_diffrn_measured_fraction_theta_max 0.999
_diffrn_measurement_device_type 'Bruker D8 Venture PHOTON 100 CMOS'
_diffrn_measurement_method 'omega and phi scans'
_diffrn_radiation_monochromator mirrors
_diffrn_radiation_source 'INCOATEC ImuS micro-focus source'
_diffrn_radiation_type CuK\a
_diffrn_radiation_wavelength 1.54178
_diffrn_reflns_av_R_equivalents 0.0859
_diffrn_reflns_av_sigmaI/netI 0.0349
_diffrn_reflns_limit_h_max 20
_diffrn_reflns_limit_h_min -21
_diffrn_reflns_limit_k_max 21
_diffrn_reflns_limit_k_min -21
_diffrn_reflns_limit_l_max 7
_diffrn_reflns_limit_l_min -14
_diffrn_reflns_number 34616
_diffrn_reflns_theta_full 66.77
_diffrn_reflns_theta_max 66.77
_diffrn_reflns_theta_min 2.83
_exptl_absorpt_coefficient_mu 7.149
_exptl_absorpt_correction_T_max 0.8304
_exptl_absorpt_correction_T_min 0.1226
_exptl_absorpt_correction_type numerical
_exptl_absorpt_process_details 'SADABS V2012/1 (Bruker AXS Inc.)'
_exptl_crystal_colour brown
_exptl_crystal_density_diffrn 2.013
_exptl_crystal_description needle
_exptl_crystal_F_000 2040
_exptl_crystal_size_max 0.51
_exptl_crystal_size_mid 0.03
_exptl_crystal_size_min 0.03
_refine_diff_density_max 0.260
_refine_diff_density_min -0.312
_refine_diff_density_rms 0.059
_refine_ls_extinction_method none
_refine_ls_goodness_of_fit_ref 1.099
_refine_ls_hydrogen_treatment constr
_refine_ls_matrix_type full
_refine_ls_number_parameters 187
_refine_ls_number_reflns 2054
_refine_ls_number_restraints 0
_refine_ls_restrained_S_all 1.099
_refine_ls_R_factor_all 0.0741
_refine_ls_R_factor_gt 0.0501
_refine_ls_shift/su_max 0.000
_refine_ls_shift/su_mean 0.000
_refine_ls_structure_factor_coef Fsqd
_refine_ls_weighting_details 'calc w=1/[\s^2^(Fo^2^)+(0.0205P)^2^+6.0020P] where P=(Fo^2^+2Fc^2^)/3'
_refine_ls_weighting_scheme calc
_refine_ls_wR_factor_gt 0.0771
_refine_ls_wR_factor_ref 0.0852
_reflns_number_gt 1664
_reflns_number_total 2054
_reflns_threshold_expression >2sigma(I)
_cod_data_source_file ja4069529_si_002_3.cif
_cod_data_source_block NaFe(hfac)3
_cod_database_code 4120360

loop_
_symmetry_equiv_pos_as_xyz
'x, y, z'
'-y, x-y, z'
'-x+y, -x, z'
'y, x, -z+1/2'
'x-y, -y, -z+1/2'
'-x, -x+y, -z+1/2'
'-x, -y, -z'
'y, -x+y, -z'
'x-y, x, -z'
'-y, -x, z-1/2'
'-x+y, y, z-1/2'
'x, x-y, z-1/2'

loop_
_atom_site_label
_atom_site_type_symbol
_atom_site_fract_x
_atom_site_fract_y
_atom_site_fract_z
_atom_site_U_iso_or_equiv
_atom_site_adp_type
_atom_site_occupancy
_atom_site_symmetry_multiplicity
_atom_site_calc_flag
_atom_site_refinement_flags
Fe1 Fe 0.0000 0.0000 0.7500 0.0168(3) Uani 1 6 d S
Fe2 Fe 0.6667 0.3333 0.03809(6) 0.0171(2) Uani 1 3 d S
Na1 Na 0.0000 0.0000 1.0000 0.0244(7) Uani 1 6 d S
Na2 Na 0.6667 0.3333 -0.21184(16) 0.0274(5) Uani 1 3 d S
O1 O 0.10334(14) 0.06686(15) 0.85445(16) 0.0219(5) Uani 1 1 d .
O2 O 0.60512(15) 0.37714(14) -0.06291(16) 0.0211(5) Uani 1 1 d .
O3 O 0.56160(14) 0.29088(15) 0.13926(15) 0.0217(5) Uani 1 1 d .
C1 C 0.1919(3) 0.1919(3) 0.7500 0.0257(12) Uani 1 2 d S
H1 H 0.2447 0.2447 0.7500 0.031 Uiso 1 2 calc SR
C2 C 0.1694(2) 0.1388(2) 0.8402(3) 0.0214(8) Uani 1 1 d .
C3 C 0.2336(2) 0.1698(3) 0.9340(3) 0.0319(9) Uani 1 1 d .
C4 C 0.5111(3) 0.4190(3) -0.1340(3) 0.0313(9) Uani 1 1 d .
C5 C 0.5343(2) 0.3740(2) -0.0470(3) 0.0211(8) Uani 1 1 d .
C6 C 0.4782(2) 0.3362(2) 0.0391(3) 0.0236(8) Uani 1 1 d .
H6 H 0.4259 0.3372 0.0396 0.028 Uiso 1 1 calc R
C7 C 0.4953(2) 0.2974(2) 0.1241(2) 0.0219(8) Uani 1 1 d .
C8 C 0.4265(2) 0.2522(3) 0.2116(3) 0.0299(9) Uani 1 1 d .
F1 F 0.19569(13) 0.13374(14) 1.02769(15) 0.0363(6) Uani 1 1 d .
F2 F 0.29398(15) 0.1499(2) 0.91769(17) 0.0573(8) Uani 1 1 d .
F3 F 0.27207(17) 0.25469(15) 0.94861(19) 0.0591(8) Uani 1 1 d .
F4 F 0.42842(16) 0.3934(2) -0.1372(2) 0.0637(9) Uani 1 1 d .
F5 F 0.53427(14) 0.40706(15) -0.23214(15) 0.0418(6) Uani 1 1 d .
F6 F 0.55314(18) 0.50315(16) -0.11685(19) 0.0557(7) Uani 1 1 d .
F7 F 0.46060(13) 0.25977(15) 0.30857(15) 0.0389(6) Uani 1 1 d .
F8 F 0.38135(16) 0.16837(16) 0.18950(18) 0.0559(8) Uani 1 1 d .
F9 F 0.37166(16) 0.28043(19) 0.21735(18) 0.0576(8) Uani 1 1 d .

loop_
_atom_site_aniso_label
_atom_site_aniso_U_11
_atom_site_aniso_U_22
_atom_site_aniso_U_33
_atom_site_aniso_U_23
_atom_site_aniso_U_13
_atom_site_aniso_U_12
Fe1 0.0165(4) 0.0165(4) 0.0173(6) 0.000 0.000 0.0083(2)
Fe2 0.0171(3) 0.0171(3) 0.0170(4) 0.000 0.000 0.00855(15)
Na1 0.0276(12) 0.0276(12) 0.0181(15) 0.000 0.000 0.0138(6)
Na2 0.0327(9) 0.0327(9) 0.0167(10) 0.000 0.000 0.0164(4)
O1 0.0178(13) 0.0224(14) 0.0226(11) 0.0022(10) -0.0010(9) 0.0079(11)
O2 0.0209(14) 0.0227(14) 0.0211(11) 0.0035(10) 0.0016(10) 0.0121(11)
O3 0.0197(13) 0.0234(14) 0.0206(11) 0.0014(10) 0.0011(9) 0.0098(12)
C1 0.022(2) 0.022(2) 0.026(3) 0.0003(11) -0.0003(11) 0.006(2)
C2 0.018(2) 0.024(2) 0.0230(18) -0.0019(15) 0.0010(14) 0.0112(18)
C3 0.023(2) 0.036(2) 0.027(2) 0.0044(17) -0.0012(16) 0.0076(19)
C4 0.032(2) 0.041(3) 0.030(2) 0.0083(17) 0.0053(16) 0.025(2)
C5 0.022(2) 0.0178(19) 0.0238(18) -0.0024(14) -0.0035(14) 0.0104(17)
C6 0.021(2) 0.024(2) 0.0256(18) -0.0003(14) -0.0017(15) 0.0112(17)
C7 0.0129(19) 0.022(2) 0.0233(18) -0.0027(14) -0.0008(13) 0.0033(16)
C8 0.021(2) 0.033(2) 0.032(2) 0.0050(17) 0.0038(16) 0.0105(19)
F1 0.0274(12) 0.0469(14) 0.0217(10) 0.0020(9) -0.0009(9) 0.0090(11)
F2 0.0353(14) 0.114(2) 0.0338(12) 0.0023(14) -0.0032(10) 0.0461(17)
F3 0.0539(17) 0.0350(15) 0.0479(14) 0.0007(11) -0.0268(12) -0.0080(13)
F4 0.0388(16) 0.109(2) 0.0603(16) 0.0475(16) 0.0140(12) 0.0494(17)
F5 0.0517(15) 0.0600(17) 0.0256(11) 0.0093(10) 0.0017(10) 0.0369(14)
F6 0.089(2) 0.0380(16) 0.0554(15) 0.0108(12) 0.0025(13) 0.0432(16)
F7 0.0296(13) 0.0574(16) 0.0223(10) 0.0074(10) 0.0040(9) 0.0163(12)
F8 0.0448(16) 0.0395(16) 0.0463(14) 0.0033(11) 0.0129(12) -0.0068(13)
F9 0.0458(16) 0.097(2) 0.0530(15) 0.0304(14) 0.0232(12) 0.0528(17)

loop_
_atom_type_symbol
_atom_type_description
_atom_type_scat_dispersion_real
_atom_type_scat_dispersion_imag
_atom_type_scat_source
C C 0.0181 0.0091 'International Tables Vol C Tables 4.2.6.8 and 6.1.1.4'
H H 0.0000 0.0000 'International Tables Vol C Tables 4.2.6.8 and 6.1.1.4'
O O 0.0492 0.0322 'International Tables Vol C Tables 4.2.6.8 and 6.1.1.4'
F F 0.0727 0.0534 'International Tables Vol C Tables 4.2.6.8 and 6.1.1.4'
Na Na 0.1353 0.1239 'International Tables Vol C Tables 4.2.6.8 and 6.1.1.4'
Fe Fe -1.1336 3.1974 'International Tables Vol C Tables 4.2.6.8 and 6.1.1.4'

loop_
_geom_angle_atom_site_label_1
_geom_angle_atom_site_label_2
_geom_angle_atom_site_label_3
_geom_angle
_geom_angle_site_symmetry_1
_geom_angle_site_symmetry_3
O1 Fe1 O1 164.90(13) . 6_556
O1 Fe1 O1 105.61(12) . 5_556
O1 Fe1 O1 85.66(9) 6_556 5_556
O1 Fe1 O1 85.22(12) . 4_556
O1 Fe1 O1 85.66(9) 6_556 4_556
O1 Fe1 O1 85.66(9) 5_556 4_556
O1 Fe1 O1 85.66(8) . 2
O1 Fe1 O1 85.22(12) 6_556 2
O1 Fe1 O1 164.90(13) 5_556 2
O1 Fe1 O1 105.61(12) 4_556 2
O1 Fe1 O1 85.66(8) . 3
O1 Fe1 O1 105.61(12) 6_556 3
O1 Fe1 O1 85.22(12) 5_556 3
O1 Fe1 O1 164.90(13) 4_556 3
O1 Fe1 O1 85.66(9) 2 3
O1 Fe1 Na1 51.72(6) . .
O1 Fe1 Na1 128.28(6) 6_556 .
O1 Fe1 Na1 128.28(6) 5_556 .
O1 Fe1 Na1 128.28(6) 4_556 .
O1 Fe1 Na1 51.72(6) 2 .
O1 Fe1 Na1 51.72(6) 3 .
O1 Fe1 Na1 128.28(6) . 4_556
O1 Fe1 Na1 51.72(6) 6_556 4_556
O1 Fe1 Na1 51.72(6) 5_556 4_556
O1 Fe1 Na1 51.72(6) 4_556 4_556
O1 Fe1 Na1 128.28(6) 2 4_556
O1 Fe1 Na1 128.28(6) 3 4_556
Na1 Fe1 Na1 180.0 . 4_556
O3 Fe2 O3 87.29(8) . 2_655
O3 Fe2 O3 87.29(8) . 3_665
O3 Fe2 O3 87.29(8) 2_655 3_665
O3 Fe2 O2 86.54(8) . .
O3 Fe2 O2 170.54(9) 2_655 .
O3 Fe2 O2 99.57(8) 3_665 .
O3 Fe2 O2 99.57(8) . 2_655
O3 Fe2 O2 86.54(8) 2_655 2_655
O3 Fe2 O2 170.54(9) 3_665 2_655
O2 Fe2 O2 87.41(9) . 2_655
O3 Fe2 O2 170.54(9) . 3_665
O3 Fe2 O2 99.57(8) 2_655 3_665
O3 Fe2 O2 86.54(8) 3_665 3_665
O2 Fe2 O2 87.41(9) . 3_665
O2 Fe2 O2 87.41(9) 2_655 3_665
O3 Fe2 Na2 127.16(6) . .
O3 Fe2 Na2 127.16(6) 2_655 .
O3 Fe2 Na2 127.16(6) 3_665 .
O2 Fe2 Na2 52.93(6) . .
O2 Fe2 Na2 52.93(6) 2_655 .
O2 Fe2 Na2 52.93(6) 3_665 .
O3 Fe2 Na2 52.84(6) . 10_666
O3 Fe2 Na2 52.84(6) 2_655 10_666
O3 Fe2 Na2 52.84(6) 3_665 10_666
O2 Fe2 Na2 127.07(6) . 10_666
O2 Fe2 Na2 127.08(6) 2_655 10_666
O2 Fe2 Na2 127.07(6) 3_665 10_666
Na2 Fe2 Na2 180.0 . 10_666
O1 Na1 O1 180.0 9_557 3
O1 Na1 O1 71.28(8) 9_557 8_557
O1 Na1 O1 108.72(8) 3 8_557
O1 Na1 O1 108.72(8) 9_557 2
O1 Na1 O1 71.28(8) 3 2
O1 Na1 O1 180.0 8_557 2
O1 Na1 O1 71.28(8) 9_557 7_557
O1 Na1 O1 108.72(8) 3 7_557
O1 Na1 O1 71.28(8) 8_557 7_557
O1 Na1 O1 108.72(8) 2 7_557
O1 Na1 O1 108.72(8) 9_557 .
O1 Na1 O1 71.28(8) 3 .
O1 Na1 O1 108.72(8) 8_557 .
O1 Na1 O1 71.28(8) 2 .
O1 Na1 O1 180.0 7_557 .
O1 Na1 Fe1 137.71(5) 9_557 .
O1 Na1 Fe1 42.29(5) 3 .
O1 Na1 Fe1 137.71(5) 8_557 .
O1 Na1 Fe1 42.29(5) 2 .
O1 Na1 Fe1 137.71(5) 7_557 .
O1 Na1 Fe1 42.28(5) . .
O1 Na1 Fe1 42.29(5) 9_557 7_557
O1 Na1 Fe1 137.71(5) 3 7_557
O1 Na1 Fe1 42.29(5) 8_557 7_557
O1 Na1 Fe1 137.71(5) 2 7_557
O1 Na1 Fe1 42.29(5) 7_557 7_557
O1 Na1 Fe1 137.72(5) . 7_557
Fe1 Na1 Fe1 180.0 . 7_557
O3 Na2 O3 70.64(9) 11_655 12
O3 Na2 O3 70.64(9) 11_655 10_665
O3 Na2 O3 70.64(9) 12 10_665
O3 Na2 O2 109.02(7) 11_655 3_665
O3 Na2 O2 179.49(8) 12 3_665
O3 Na2 O2 109.65(7) 10_665 3_665
O3 Na2 O2 109.65(7) 11_655 2_655
O3 Na2 O2 109.02(7) 12 2_655
O3 Na2 O2 179.49(8) 10_665 2_655
O2 Na2 O2 70.69(9) 3_665 2_655
O3 Na2 O2 179.49(8) 11_655 .
O3 Na2 O2 109.65(7) 12 .
O3 Na2 O2 109.03(7) 10_665 .
O2 Na2 O2 70.69(9) 3_665 .
O2 Na2 O2 70.69(9) 2_655 .
O3 Na2 Fe2 138.12(6) 11_655 .
O3 Na2 Fe2 138.12(6) 12 .
O3 Na2 Fe2 138.12(6) 10_665 .
O2 Na2 Fe2 41.91(6) 3_665 .
O2 Na2 Fe2 41.91(6) 2_655 .
O2 Na2 Fe2 41.91(6) . .
O3 Na2 Fe2 41.88(6) 11_655 10_665
O3 Na2 Fe2 41.88(6) 12 10_665
O3 Na2 Fe2 41.88(6) 10_665 10_665
O2 Na2 Fe2 138.09(6) 3_665 10_665
O2 Na2 Fe2 138.09(6) 2_655 10_665
O2 Na2 Fe2 138.09(6) . 10_665
Fe2 Na2 Fe2 180.0 . 10_665
C2 O1 Fe1 128.3(2) . .
C2 O1 Na1 135.2(2) . .
Fe1 O1 Na1 85.99(8) . .
C5 O2 Fe2 127.6(2) . .
C5 O2 Na2 134.8(2) . .
Fe2 O2 Na2 85.16(8) . .
C7 O3 Fe2 127.2(2) . .
C7 O3 Na2 133.7(2) . 10_666
Fe2 O3 Na2 85.28(9) . 10_666
C2 C1 C2 121.3(5) . 4_556
C2 C1 H1 119.3 . .
C2 C1 H1 119.3 4_556 .
O1 C2 C1 128.4(3) . .
O1 C2 C3 115.0(3) . .
C1 C2 C3 116.6(3) . .
F2 C3 F1 106.9(3) . .
F2 C3 F3 107.7(3) . .
F1 C3 F3 106.6(3) . .
F2 C3 C2 111.1(3) . .
F1 C3 C2 111.7(3) . .
F3 C3 C2 112.6(3) . .
F4 C4 F6 107.6(3) . .
F4 C4 F5 107.8(3) . .
F6 C4 F5 106.5(3) . .
F4 C4 C5 113.3(3) . .
F6 C4 C5 110.0(3) . .
F5 C4 C5 111.3(3) . .
O2 C5 C6 127.8(3) . .
O2 C5 C4 113.9(3) . .
C6 C5 C4 118.3(3) . .
C7 C6 C5 122.6(3) . .
C7 C6 H6 118.7 . .
C5 C6 H6 118.7 . .
O3 C7 C6 128.2(3) . .
O3 C7 C8 113.2(3) . .
C6 C7 C8 118.6(3) . .
F9 C8 F7 108.0(3) . .
F9 C8 F8 107.2(3) . .
F7 C8 F8 106.9(3) . .
F9 C8 C7 113.2(3) . .
F7 C8 C7 111.9(3) . .
F8 C8 C7 109.2(3) . .

loop_
_geom_bond_atom_site_label_1
_geom_bond_atom_site_label_2
_geom_bond_distance
_geom_bond_site_symmetry_2
Fe1 O1 2.082(2) .
Fe1 O1 2.082(2) 6_556
Fe1 O1 2.082(2) 5_556
Fe1 O1 2.082(2) 4_556
Fe1 O1 2.082(2) 2
Fe1 O1 2.082(2) 3
Fe1 Na1 3.0863 .
Fe1 Na1 3.0863 4_556
Fe2 O3 2.068(2) .
Fe2 O3 2.068(2) 2_655
Fe2 O3 2.068(2) 3_665
Fe2 O2 2.068(2) .
Fe2 O2 2.068(2) 2_655
Fe2 O2 2.068(2) 3_665
Fe2 Na2 3.085(2) .
Fe2 Na2 3.087(2) 10_666
Na1 O1 2.429(2) 9_557
Na1 O1 2.429(2) 3
Na1 O1 2.429(2) 8_557
Na1 O1 2.429(2) 2
Na1 O1 2.429(2) 7_557
Na1 O1 2.429(2) .
Na1 Fe1 3.0863 7_557
Na2 O3 2.469(2) 11_655
Na2 O3 2.469(2) 12
Na2 O3 2.469(2) 10_665
Na2 O2 2.471(2) 3_665
Na2 O2 2.471(2) 2_655
Na2 O2 2.471(2) .
Na2 Fe2 3.087(2) 10_665
O1 C2 1.257(4) .
O2 C5 1.263(4) .
O3 C7 1.270(4) .
O3 Na2 2.469(2) 10_666
C1 C2 1.390(4) .
C1 C2 1.390(4) 4_556
C1 H1 0.9500 .
C2 C3 1.530(5) .
C3 F2 1.319(5) .
C3 F1 1.335(4) .
C3 F3 1.338(5) .
C4 F4 1.321(4) .
C4 F6 1.329(5) .
C4 F5 1.333(4) .
C4 C5 1.525(5) .
C5 C6 1.388(5) .
C6 C7 1.378(5) .
C6 H6 0.9500 .
C7 C8 1.535(5) .
C8 F9 1.320(4) .
C8 F7 1.321(4) .
C8 F8 1.336(4) .
